data_7055938
loop_
_publ_author_name
'Levason, William'
'Pugh, David'
'Reid, Gillian'

_publ_section_title
;
 Imidazolium-based ionic liquids with large weakly coordinating anions
;
_journal_issue 4
_journal_name_full 'New J. Chem.'
_journal_page_first 1677
_journal_paper_doi 10.1039/C6NJ03674K
_journal_volume 41
_journal_year 2017
_chemical_formula_moiety 'C10 H19 N2, C32 H12 B F24'
_chemical_formula_sum 'C42 H31 B F24 N2'
_chemical_formula_weight 1030.50
_chemical_name_systematic
;
 ?
;
_space_group_IT_number 14
_symmetry_cell_setting monoclinic
_symmetry_Int_Tables_number 14
_symmetry_space_group_name_Hall '-P 2ybc'
_symmetry_space_group_name_H-M 'P 1 21/c 1'
_atom_sites_solution_hydrogens geom
_atom_sites_solution_primary direct
_atom_sites_solution_secondary difmap
_audit_creation_method SHELXL-97
_audit_update_record
;
2016-11-01 deposited with the CCDC.
2017-01-16 downloaded from the CCDC.
;
_cell_angle_alpha 90.00
_cell_angle_beta 97.131(10)
_cell_angle_gamma 90.00
_cell_formula_units_Z 4
_cell_length_a 18.901(9)
_cell_length_b 13.222(7)
_cell_length_c 16.877(9)
_cell_measurement_reflns_used 10465
_cell_measurement_temperature 100(2)
_cell_measurement_theta_max 34.9
_cell_measurement_theta_min 2.2
_cell_volume 4185(4)
_computing_cell_refinement
;
CrystalClear-SM Expert 2.0 r11 (Rigaku, 2011)
;
_computing_data_collection
;
CrystalClear-SM Expert 2.0 r11 (Rigaku, 2011)
;
_computing_data_reduction
;
CrystalClear-SM Expert 2.0 r11 (Rigaku, 2011)
;
_computing_structure_refinement 'SHELXL-97 (Sheldrick, 2008)'
_diffrn_ambient_temperature 100(2)
_diffrn_detector CCD
_diffrn_detector_area_resol_mean 28.5714
_diffrn_measured_fraction_theta_full 0.994
_diffrn_measured_fraction_theta_max 0.994
_diffrn_measurement_device
;
AFC12 (Right): Kappa 3 circle
;
_diffrn_measurement_device_type
;
Rigaku Saturn724+ (2x2 bin mode)
;
_diffrn_measurement_method 'profile data from \w-scans'
_diffrn_measurement_specimen_support Mitegen
_diffrn_radiation_monochromator Confocal
_diffrn_radiation_type MoK\a
_diffrn_radiation_wavelength 0.71073
_diffrn_reflns_av_R_equivalents 0.0535
_diffrn_reflns_av_sigmaI/netI 0.0861
_diffrn_reflns_limit_h_max 24
_diffrn_reflns_limit_h_min -23
_diffrn_reflns_limit_k_max 17
_diffrn_reflns_limit_k_min -10
_diffrn_reflns_limit_l_max 21
_diffrn_reflns_limit_l_min -21
_diffrn_reflns_number 25672
_diffrn_reflns_theta_full 27.48
_diffrn_reflns_theta_max 27.48
_diffrn_reflns_theta_min 3.04
_diffrn_source 'Rotating Anode'
_diffrn_source_current 55.0
_diffrn_source_power 2.5
_diffrn_source_voltage 45.0
_exptl_absorpt_coefficient_mu 0.171
_exptl_absorpt_correction_T_max 0.9932
_exptl_absorpt_correction_T_min 0.9882
_exptl_absorpt_correction_type multi-scan
_exptl_absorpt_process_details 'CrystalClear-SM Expert 2.0 r11 (Rigaku, 2011)'
_exptl_crystal_colour colourless
_exptl_crystal_density_diffrn 1.636
_exptl_crystal_density_method 'not measured'
_exptl_crystal_description block
_exptl_crystal_F_000 2072
_exptl_crystal_size_max 0.07
_exptl_crystal_size_mid 0.05
_exptl_crystal_size_min 0.04
_refine_diff_density_max 0.389
_refine_diff_density_min -0.410
_refine_diff_density_rms 0.070
_refine_ls_extinction_method none
_refine_ls_goodness_of_fit_ref 1.128
_refine_ls_hydrogen_treatment constr
_refine_ls_matrix_type full
_refine_ls_number_parameters 624
_refine_ls_number_reflns 9518
_refine_ls_number_restraints 6
_refine_ls_restrained_S_all 1.133
_refine_ls_R_factor_all 0.1188
_refine_ls_R_factor_gt 0.0830
_refine_ls_shift/su_max 0.000
_refine_ls_shift/su_mean 0.000
_refine_ls_structure_factor_coef Fsqd
_refine_ls_weighting_details 'calc w=1/[\s^2^(Fo^2^)+(0.0579P)^2^+2.9240P] where P=(Fo^2^+2Fc^2^)/3'
_refine_ls_weighting_scheme calc
_refine_ls_wR_factor_gt 0.1579
_refine_ls_wR_factor_ref 0.1797
_reflns_number_gt 6799
_reflns_number_total 9518
_reflns_threshold_expression >2\s(I)
_cod_data_source_file c6nj03674k2.cif
_cod_data_source_block hmim_barf
_cod_depositor_comments
;
The following automatic conversions were performed:

'_symmetry_cell_setting' value 'Monoclinic' changed to 'monoclinic'
according to
/usr/data/users/saulius/crontab/automatic-downloads/rss-feeds/RSC/lib/dictionaries/cif_core.dic
dictionary named 'cif_core.dic' version 2.4.2 from 2011-04-26.

Automatic conversion script
Id: cif_fix_values 4268 2015-11-12 08:31:59Z antanas 

 Adding full bibliography for 7055936--7055943.cif.
;
_cod_original_sg_symbol_H-M P21/c
_cod_database_code 7055938

loop_
_symmetry_equiv_pos_as_xyz
'x, y, z'
'-x, y+1/2, -z+1/2'
'-x, -y, -z'
'x, -y-1/2, z-1/2'

loop_
_atom_site_label
_atom_site_type_symbol
_atom_site_fract_x
_atom_site_fract_y
_atom_site_fract_z
_atom_site_U_iso_or_equiv
_atom_site_adp_type
_atom_site_occupancy
_atom_site_symmetry_multiplicity
_atom_site_calc_flag
_atom_site_refinement_flags
C1 C 0.24044(16) 0.9793(2) 0.14501(18) 0.0199(6) Uani 1 1 d .
C2 C 0.18943(16) 0.9015(2) 0.13212(19) 0.0218(7) Uani 1 1 d .
H2 H 0.1528 0.9069 0.0884 0.026 Uiso 1 1 calc R
C3 C 0.19092(16) 0.8173(2) 0.18123(19) 0.0219(7) Uani 1 1 d .
C4 C 0.24335(16) 0.8057(2) 0.24537(19) 0.0229(7) Uani 1 1 d .
H4 H 0.2446 0.7474 0.2784 0.028 Uiso 1 1 calc R
C5 C 0.29399(16) 0.8813(2) 0.26009(18) 0.0212(7) Uani 1 1 d .
C6 C 0.29155(17) 0.9658(2) 0.21185(18) 0.0224(7) Uani 1 1 d .
H6 H 0.3261 1.0173 0.2245 0.027 Uiso 1 1 calc R
C7 C 0.13563(18) 0.7372(3) 0.1661(2) 0.0287(8) Uani 1 1 d .
C8 C 0.35174(18) 0.8726(3) 0.3286(2) 0.0283(8) Uani 1 1 d .
C9 C 0.31407(17) 1.1381(2) 0.09686(17) 0.0208(7) Uani 1 1 d .
C10 C 0.32336(17) 1.2427(2) 0.09741(18) 0.0220(7) Uani 1 1 d .
H10 H 0.2826 1.2847 0.0976 0.026 Uiso 1 1 calc R
C11 C 0.38983(17) 1.2885(2) 0.09772(18) 0.0217(7) Uani 1 1 d .
C12 C 0.45094(17) 1.2302(3) 0.10156(18) 0.0225(7) Uani 1 1 d .
H12 H 0.4967 1.2608 0.1041 0.027 Uiso 1 1 calc R
C13 C 0.44349(16) 1.1260(3) 0.10163(18) 0.0213(7) Uani 1 1 d .
C14 C 0.37697(16) 1.0812(2) 0.09792(18) 0.0209(7) Uani 1 1 d .
H14 H 0.3737 1.0095 0.0960 0.025 Uiso 1 1 calc R
C15 C 0.39544(18) 1.4003(3) 0.0975(2) 0.0277(8) Uani 1 1 d .
C16 C 0.50934(17) 1.0627(3) 0.11287(19) 0.0254(7) Uani 1 1 d .
C17 C 0.17904(16) 1.1583(2) 0.13022(18) 0.0207(7) Uani 1 1 d .
C18 C 0.16136(16) 1.1469(2) 0.20735(18) 0.0220(7) Uani 1 1 d .
H18 H 0.1810 1.0915 0.2384 0.026 Uiso 1 1 calc R
C19 C 0.11622(17) 1.2130(2) 0.24108(19) 0.0224(7) Uani 1 1 d .
C20 C 0.08761(17) 1.2958(3) 0.19774(19) 0.0247(7) Uani 1 1 d .
H20 H 0.0572 1.3420 0.2203 0.030 Uiso 1 1 calc R
C21 C 0.10425(16) 1.3096(3) 0.12116(19) 0.0223(7) Uani 1 1 d .
C22 C 0.14843(16) 1.2420(2) 0.08796(19) 0.0229(7) Uani 1 1 d .
H22 H 0.1583 1.2528 0.0348 0.027 Uiso 1 1 calc R
C23 C 0.10114(18) 1.1941(3) 0.32396(19) 0.0269(7) Uani 1 1 d .
C24 C 0.07640(19) 1.3983(3) 0.0734(2) 0.0302(8) Uani 1 1 d .
C25 C 0.20663(16) 1.0597(2) -0.00197(18) 0.0201(6) Uani 1 1 d .
C26 C 0.13392(16) 1.0415(2) -0.02698(19) 0.0212(7) Uani 1 1 d .
H26 H 0.1010 1.0465 0.0110 0.025 Uiso 1 1 calc R
C27 C 0.10867(17) 1.0164(2) -0.10530(19) 0.0221(7) Uani 1 1 d .
C28 C 0.15400(16) 1.0108(2) -0.16335(18) 0.0220(7) Uani 1 1 d .
H28 H 0.1367 0.9938 -0.2170 0.026 Uiso 1 1 calc R
C29 C 0.22587(17) 1.0309(2) -0.14043(19) 0.0226(7) Uani 1 1 d .
C30 C 0.25132(17) 1.0543(2) -0.06192(18) 0.0200(6) Uani 1 1 d .
H30 H 0.3008 1.0671 -0.0484 0.024 Uiso 1 1 calc R
C31 C 0.03149(18) 0.9926(3) -0.1266(2) 0.0287(8) Uani 1 1 d .
C32 C 0.27584(18) 1.0256(3) -0.2024(2) 0.0277(8) Uani 1 1 d .
C33 C 0.1266(3) 0.6083(5) -0.1039(3) 0.088(2) Uani 1 1 d U
H33A H 0.1228 0.5422 -0.0785 0.132 Uiso 1 1 calc R
H33B H 0.1379 0.5988 -0.1585 0.132 Uiso 1 1 calc R
H33C H 0.0812 0.6444 -0.1052 0.132 Uiso 1 1 calc R
C34 C 0.23018(19) 0.6333(3) 0.0007(2) 0.0397(10) Uani 1 1 d .
H34 H 0.2324 0.5661 0.0208 0.048 Uiso 1 1 calc R
C35 C 0.1973(2) 0.7675(4) -0.0697(2) 0.0480(12) Uani 1 1 d .
H35 H 0.1718 0.8112 -0.1078 0.058 Uiso 1 1 calc R
C36 C 0.2533(3) 0.7923(3) -0.0174(2) 0.0449(11) Uani 1 1 d .
H36 H 0.2754 0.8569 -0.0120 0.054 Uiso 1 1 calc R
C37 C 0.33184(19) 0.7025(3) 0.0929(2) 0.0366(9) Uani 1 1 d .
H37A H 0.3259 0.6407 0.1244 0.044 Uiso 1 1 calc R
H37B H 0.3287 0.7615 0.1285 0.044 Uiso 1 1 calc R
C38 C 0.40489(18) 0.7009(3) 0.0652(2) 0.0306(8) Uani 1 1 d .
H38A H 0.4100 0.7598 0.0302 0.037 Uiso 1 1 calc R
H38B H 0.4102 0.6387 0.0339 0.037 Uiso 1 1 calc R
C39 C 0.46293(19) 0.7042(3) 0.1364(2) 0.0335(8) Uani 1 1 d .
H39A H 0.4586 0.7680 0.1661 0.040 Uiso 1 1 calc R
H39B H 0.4557 0.6474 0.1728 0.040 Uiso 1 1 calc R
C40 C 0.53730(19) 0.6974(3) 0.1122(2) 0.0320(8) Uani 1 1 d .
H40A H 0.5439 0.7532 0.0747 0.038 Uiso 1 1 calc R
H40B H 0.5418 0.6329 0.0835 0.038 Uiso 1 1 calc R
C41 C 0.59593(19) 0.7029(3) 0.1819(2) 0.0336(8) Uani 1 1 d .
H41A H 0.5891 0.6479 0.2200 0.040 Uiso 1 1 calc R
H41B H 0.5923 0.7681 0.2101 0.040 Uiso 1 1 calc R
C42 C 0.6700(2) 0.6939(3) 0.1560(2) 0.0399(9) Uani 1 1 d .
H42A H 0.6752 0.6274 0.1318 0.060 Uiso 1 1 calc R
H42B H 0.7061 0.7018 0.2026 0.060 Uiso 1 1 calc R
H42C H 0.6764 0.7468 0.1168 0.060 Uiso 1 1 calc R
B1 B 0.23538(19) 1.0838(3) 0.0923(2) 0.0215(7) Uani 1 1 d .
N1 N 0.18339(17) 0.6674(3) -0.05816(19) 0.0449(9) Uani 1 1 d .
N2 N 0.27335(16) 0.7082(2) 0.02709(17) 0.0304(7) Uani 1 1 d .
F1 F 0.09187(11) 0.74842(16) 0.09885(12) 0.0388(5) Uani 1 1 d .
F2 F 0.16491(12) 0.64435(16) 0.16254(14) 0.0444(6) Uani 1 1 d .
F3 F 0.09472(12) 0.73075(19) 0.22547(13) 0.0481(6) Uani 1 1 d .
F4 F 0.36163(11) 0.77869(16) 0.35595(13) 0.0422(6) Uani 1 1 d .
F5 F 0.41402(11) 0.9051(2) 0.31118(14) 0.0566(8) Uani 1 1 d .
F6 F 0.33728(13) 0.92685(19) 0.39158(13) 0.0530(7) Uani 1 1 d .
F7 F 0.33868(12) 1.44412(18) 0.05478(18) 0.0612(8) Uani 1 1 d .
F8 F 0.39897(14) 1.44034(17) 0.16995(13) 0.0519(7) Uani 1 1 d .
F9 F 0.45227(11) 1.43394(16) 0.06711(13) 0.0384(5) Uani 1 1 d .
F10 F 0.55974(11) 1.09432(19) 0.07001(15) 0.0505(6) Uani 1 1 d .
F11 F 0.53967(13) 1.0633(2) 0.18768(13) 0.0727(10) Uani 1 1 d .
F12 F 0.49827(11) 0.96646(17) 0.09346(17) 0.0507(7) Uani 1 1 d .
F13 F 0.06857(17) 1.10617(19) 0.33191(14) 0.0655(8) Uani 1 1 d .
F14 F 0.15945(12) 1.1932(2) 0.37674(12) 0.0595(8) Uani 1 1 d .
F15 F 0.05807(12) 1.26269(18) 0.35060(13) 0.0461(6) Uani 1 1 d .
F16 F 0.04327(12) 1.46505(17) 0.11545(13) 0.0422(6) Uani 1 1 d .
F17 F 0.03019(13) 1.37439(18) 0.01050(14) 0.0547(7) Uani 1 1 d .
F18 F 0.12875(13) 1.45023(19) 0.04434(16) 0.0560(7) Uani 1 1 d .
F19 F 0.01698(11) 0.89628(17) -0.11030(15) 0.0468(6) Uani 1 1 d .
F20 F -0.01092(10) 1.04871(18) -0.08647(13) 0.0395(5) Uani 1 1 d .
F21 F 0.00841(11) 1.0068(2) -0.20424(11) 0.0477(7) Uani 1 1 d .
F22 F 0.33856(10) 1.06696(16) -0.17944(12) 0.0332(5) Uani 1 1 d .
F23 F 0.28883(12) 0.93003(17) -0.22246(14) 0.0459(6) Uani 1 1 d .
F24 F 0.24900(12) 1.0707(2) -0.27064(13) 0.0545(7) Uani 1 1 d .

loop_
_atom_site_aniso_label
_atom_site_aniso_U_11
_atom_site_aniso_U_22
_atom_site_aniso_U_33
_atom_site_aniso_U_23
_atom_site_aniso_U_13
_atom_site_aniso_U_12
C1 0.0226(15) 0.0198(16) 0.0177(15) -0.0006(12) 0.0042(12) 0.0031(13)
C2 0.0238(16) 0.0204(16) 0.0210(16) 0.0006(12) 0.0015(13) 0.0023(13)
C3 0.0220(15) 0.0193(16) 0.0250(16) -0.0011(13) 0.0057(13) -0.0025(13)
C4 0.0247(16) 0.0215(17) 0.0229(16) 0.0038(13) 0.0040(13) 0.0036(14)
C5 0.0217(15) 0.0185(16) 0.0236(16) 0.0016(13) 0.0032(13) 0.0032(13)
C6 0.0239(16) 0.0209(17) 0.0229(16) 0.0003(13) 0.0045(13) -0.0030(13)
C7 0.0311(18) 0.0283(19) 0.0256(18) 0.0057(15) -0.0008(14) 0.0000(15)
C8 0.0307(18) 0.0243(18) 0.0289(18) 0.0092(15) -0.0006(15) 0.0025(15)
C9 0.0258(16) 0.0194(16) 0.0171(15) 0.0020(12) 0.0022(13) -0.0022(13)
C10 0.0239(16) 0.0205(17) 0.0213(16) 0.0007(13) 0.0017(13) -0.0002(13)
C11 0.0258(16) 0.0194(16) 0.0195(15) -0.0025(13) 0.0015(13) -0.0047(13)
C12 0.0222(16) 0.0227(17) 0.0224(16) -0.0003(13) 0.0024(13) -0.0067(14)
C13 0.0213(15) 0.0235(17) 0.0186(15) -0.0003(13) 0.0004(12) 0.0008(14)
C14 0.0224(15) 0.0188(16) 0.0213(15) 0.0005(13) 0.0016(12) -0.0003(13)
C15 0.0269(17) 0.0281(19) 0.0281(18) 0.0003(15) 0.0032(14) -0.0010(15)
C16 0.0222(16) 0.0280(18) 0.0263(17) -0.0045(14) 0.0044(13) 0.0004(15)
C17 0.0221(16) 0.0215(17) 0.0182(15) -0.0005(12) 0.0012(12) -0.0028(13)
C18 0.0245(16) 0.0195(16) 0.0217(16) 0.0001(13) 0.0020(13) -0.0040(13)
C19 0.0237(16) 0.0211(17) 0.0230(16) -0.0036(13) 0.0045(13) -0.0046(14)
C20 0.0225(16) 0.0220(17) 0.0301(18) -0.0068(14) 0.0055(14) -0.0010(14)
C21 0.0193(15) 0.0232(17) 0.0244(16) -0.0013(13) 0.0030(13) -0.0019(13)
C22 0.0264(16) 0.0212(17) 0.0213(16) 0.0017(13) 0.0036(13) -0.0049(14)
C23 0.0322(18) 0.0272(19) 0.0226(17) -0.0056(14) 0.0087(14) -0.0022(15)
C24 0.0314(18) 0.0282(19) 0.0311(19) -0.0019(15) 0.0038(15) 0.0077(16)
C25 0.0212(15) 0.0148(15) 0.0238(16) 0.0004(12) 0.0003(12) 0.0007(13)
C26 0.0207(15) 0.0193(16) 0.0241(16) -0.0001(13) 0.0046(13) -0.0004(13)
C27 0.0234(16) 0.0196(16) 0.0233(16) 0.0016(13) 0.0025(13) -0.0035(13)
C28 0.0257(16) 0.0201(16) 0.0188(15) 0.0000(13) -0.0025(13) 0.0004(13)
C29 0.0240(16) 0.0163(16) 0.0273(17) -0.0009(13) 0.0026(13) 0.0024(13)
C30 0.0236(15) 0.0153(15) 0.0209(15) 0.0000(12) 0.0017(12) -0.0009(13)
C31 0.0261(17) 0.031(2) 0.0286(18) 0.0027(15) 0.0006(15) -0.0069(15)
C32 0.0252(17) 0.0297(19) 0.0278(18) -0.0010(15) 0.0014(14) 0.0008(15)
C33 0.055(3) 0.133(5) 0.070(3) 0.044(3) -0.019(3) -0.050(3)
C34 0.035(2) 0.042(2) 0.040(2) 0.0126(19) -0.0036(17) -0.0070(18)
C35 0.059(3) 0.052(3) 0.035(2) 0.018(2) 0.017(2) 0.032(2)
C36 0.083(3) 0.025(2) 0.030(2) 0.0050(16) 0.018(2) 0.015(2)
C37 0.039(2) 0.038(2) 0.034(2) -0.0032(17) 0.0069(17) -0.0044(18)
C38 0.040(2) 0.0237(18) 0.0288(18) 0.0004(14) 0.0064(16) -0.0028(16)
C39 0.041(2) 0.034(2) 0.0267(18) -0.0011(15) 0.0069(16) -0.0061(17)
C40 0.041(2) 0.0270(19) 0.0278(18) -0.0034(15) 0.0053(16) -0.0026(16)
C41 0.043(2) 0.031(2) 0.0262(18) 0.0028(15) 0.0026(16) -0.0027(17)
C42 0.044(2) 0.038(2) 0.037(2) 0.0003(18) 0.0025(18) 0.0023(19)
B1 0.0246(18) 0.0205(18) 0.0188(17) -0.0001(14) 0.0008(14) 0.0041(15)
N1 0.0321(17) 0.063(3) 0.0390(19) 0.0220(17) 0.0017(15) -0.0014(17)
N2 0.0347(16) 0.0262(16) 0.0312(16) 0.0040(13) 0.0074(13) 0.0045(13)
F1 0.0394(12) 0.0335(13) 0.0396(12) 0.0075(10) -0.0105(10) -0.0126(10)
F2 0.0465(13) 0.0203(11) 0.0633(15) 0.0023(10) -0.0052(12) -0.0035(10)
F3 0.0463(13) 0.0588(17) 0.0420(13) -0.0035(11) 0.0159(11) -0.0274(12)
F4 0.0453(13) 0.0278(12) 0.0485(13) 0.0142(10) -0.0145(11) 0.0034(10)
F5 0.0258(11) 0.086(2) 0.0546(15) 0.0358(14) -0.0092(10) -0.0136(12)
F6 0.0691(16) 0.0556(16) 0.0290(12) -0.0104(11) -0.0151(11) 0.0183(13)
F7 0.0433(14) 0.0252(13) 0.109(2) 0.0169(13) -0.0171(14) -0.0033(11)
F8 0.0916(19) 0.0265(13) 0.0440(13) -0.0118(10) 0.0334(13) -0.0173(13)
F9 0.0432(12) 0.0260(12) 0.0501(13) -0.0011(10) 0.0217(10) -0.0118(10)
F10 0.0370(12) 0.0433(15) 0.0772(17) 0.0144(13) 0.0312(12) 0.0097(11)
F11 0.0611(16) 0.120(3) 0.0304(13) -0.0214(14) -0.0201(12) 0.0582(17)
F12 0.0297(12) 0.0239(12) 0.098(2) -0.0005(12) 0.0070(12) 0.0030(9)
F13 0.126(2) 0.0397(15) 0.0380(13) -0.0082(11) 0.0400(15) -0.0328(16)
F14 0.0378(13) 0.117(3) 0.0237(12) 0.0042(13) 0.0023(10) 0.0052(14)
F15 0.0594(15) 0.0482(15) 0.0354(12) -0.0011(10) 0.0246(11) 0.0120(12)
F16 0.0548(14) 0.0317(13) 0.0416(13) 0.0000(10) 0.0116(11) 0.0187(11)
F17 0.0748(17) 0.0378(14) 0.0431(13) -0.0009(11) -0.0257(13) 0.0152(12)
F18 0.0512(15) 0.0410(15) 0.0810(18) 0.0306(13) 0.0289(14) 0.0114(12)
F19 0.0380(12) 0.0352(13) 0.0650(16) 0.0054(11) -0.0027(11) -0.0154(11)
F20 0.0244(10) 0.0538(15) 0.0404(12) -0.0036(11) 0.0042(9) -0.0007(10)
F21 0.0323(11) 0.087(2) 0.0211(11) 0.0062(11) -0.0070(9) -0.0163(12)
F22 0.0305(10) 0.0361(12) 0.0352(11) -0.0090(9) 0.0127(9) -0.0083(9)
F23 0.0495(14) 0.0326(13) 0.0608(15) -0.0240(11) 0.0275(12) -0.0085(11)
F24 0.0389(12) 0.097(2) 0.0299(12) 0.0238(13) 0.0128(10) 0.0216(13)

loop_
_atom_type_symbol
_atom_type_description
_atom_type_scat_dispersion_real
_atom_type_scat_dispersion_imag
_atom_type_scat_source
C C 0.0033 0.0016 'International Tables Vol C Tables 4.2.6.8 and 6.1.1.4'
H H 0.0000 0.0000 'International Tables Vol C Tables 4.2.6.8 and 6.1.1.4'
B B 0.0013 0.0007 'International Tables Vol C Tables 4.2.6.8 and 6.1.1.4'
N N 0.0061 0.0033 'International Tables Vol C Tables 4.2.6.8 and 6.1.1.4'
F F 0.0171 0.0103 'International Tables Vol C Tables 4.2.6.8 and 6.1.1.4'

loop_
_geom_angle_atom_site_label_1
_geom_angle_atom_site_label_2
_geom_angle_atom_site_label_3
_geom_angle
C6 C1 C2 114.9(3)
C6 C1 B1 122.1(3)
C2 C1 B1 122.6(3)
C3 C2 C1 122.1(3)
C3 C2 H2 119.0
C1 C2 H2 119.0
C4 C3 C2 121.2(3)
C4 C3 C7 118.4(3)
C2 C3 C7 120.5(3)
C3 C4 C5 118.2(3)
C3 C4 H4 120.9
C5 C4 H4 120.9
C6 C5 C4 120.5(3)
C6 C5 C8 119.2(3)
C4 C5 C8 120.4(3)
C5 C6 C1 123.1(3)
C5 C6 H6 118.4
C1 C6 H6 118.4
F1 C7 F3 106.8(3)
F1 C7 F2 106.2(3)
F3 C7 F2 104.6(3)
F1 C7 C3 114.7(3)
F3 C7 C3 112.0(3)
F2 C7 C3 111.8(3)
F5 C8 F4 106.9(3)
F5 C8 F6 106.1(3)
F4 C8 F6 105.0(3)
F5 C8 C5 112.9(3)
F4 C8 C5 113.5(3)
F6 C8 C5 111.8(3)
C10 C9 C14 115.2(3)
C10 C9 B1 123.1(3)
C14 C9 B1 121.7(3)
C11 C10 C9 122.9(3)
C11 C10 H10 118.6
C9 C10 H10 118.6
C12 C11 C10 120.4(3)
C12 C11 C15 119.7(3)
C10 C11 C15 119.8(3)
C11 C12 C13 118.0(3)
C11 C12 H12 121.0
C13 C12 H12 121.0
C14 C13 C12 121.2(3)
C14 C13 C16 120.3(3)
C12 C13 C16 118.3(3)
C13 C14 C9 122.3(3)
C13 C14 H14 118.9
C9 C14 H14 118.9
F9 C15 F8 105.8(3)
F9 C15 F7 106.2(3)
F8 C15 F7 105.5(3)
F9 C15 C11 113.4(3)
F8 C15 C11 113.0(3)
F7 C15 C11 112.2(3)
F11 C16 F12 106.2(3)
F11 C16 F10 105.2(3)
F12 C16 F10 105.6(3)
F11 C16 C13 112.0(3)
F12 C16 C13 113.8(3)
F10 C16 C13 113.4(3)
C18 C17 C22 115.4(3)
C18 C17 B1 122.9(3)
C22 C17 B1 121.6(3)
C19 C18 C17 123.0(3)
C19 C18 H18 118.5
C17 C18 H18 118.5
C20 C19 C18 119.9(3)
C20 C19 C23 121.5(3)
C18 C19 C23 118.6(3)
C21 C20 C19 118.6(3)
C21 C20 H20 120.7
C19 C20 H20 120.7
C20 C21 C22 120.8(3)
C20 C21 C24 120.5(3)
C22 C21 C24 118.7(3)
C21 C22 C17 122.3(3)
C21 C22 H22 118.9
C17 C22 H22 118.9
F14 C23 F13 106.3(3)
F14 C23 F15 105.7(3)
F13 C23 F15 104.5(3)
F14 C23 C19 113.2(3)
F13 C23 C19 112.9(3)
F15 C23 C19 113.6(3)
F17 C24 F16 106.1(3)
F17 C24 F18 105.7(3)
F16 C24 F18 105.7(3)
F17 C24 C21 113.7(3)
F16 C24 C21 113.0(3)
F18 C24 C21 112.0(3)
C30 C25 C26 115.4(3)
C30 C25 B1 123.5(3)
C26 C25 B1 121.0(3)
C27 C26 C25 122.3(3)
C27 C26 H26 118.9
C25 C26 H26 118.9
C28 C27 C26 121.2(3)
C28 C27 C31 119.4(3)
C26 C27 C31 119.4(3)
C27 C28 C29 117.6(3)
C27 C28 H28 121.2
C29 C28 H28 121.2
C30 C29 C28 121.3(3)
C30 C29 C32 120.3(3)
C28 C29 C32 118.4(3)
C29 C30 C25 122.3(3)
C29 C30 H30 118.9
C25 C30 H30 118.9
F20 C31 F19 105.8(3)
F20 C31 F21 105.9(3)
F19 C31 F21 106.5(3)
F20 C31 C27 113.0(3)
F19 C31 C27 111.7(3)
F21 C31 C27 113.3(3)
F22 C32 F23 106.2(3)
F22 C32 F24 107.4(3)
F23 C32 F24 105.4(3)
F22 C32 C29 113.4(3)
F23 C32 C29 111.8(3)
F24 C32 C29 112.1(3)
N1 C33 H33A 109.5
N1 C33 H33B 109.5
H33A C33 H33B 109.5
N1 C33 H33C 109.5
H33A C33 H33C 109.5
H33B C33 H33C 109.5
N2 C34 N1 108.9(4)
N2 C34 H34 125.6
N1 C34 H34 125.6
C36 C35 N1 107.2(3)
C36 C35 H35 126.4
N1 C35 H35 126.4
C35 C36 N2 107.8(4)
C35 C36 H36 126.1
N2 C36 H36 126.1
N2 C37 C38 113.5(3)
N2 C37 H37A 108.9
C38 C37 H37A 108.9
N2 C37 H37B 108.9
C38 C37 H37B 108.9
H37A C37 H37B 107.7
C37 C38 C39 110.6(3)
C37 C38 H38A 109.5
C39 C38 H38A 109.5
C37 C38 H38B 109.5
C39 C38 H38B 109.5
H38A C38 H38B 108.1
C40 C39 C38 112.8(3)
C40 C39 H39A 109.0
C38 C39 H39A 109.0
C40 C39 H39B 109.0
C38 C39 H39B 109.0
H39A C39 H39B 107.8
C39 C40 C41 113.7(3)
C39 C40 H40A 108.8
C41 C40 H40A 108.8
C39 C40 H40B 108.8
C41 C40 H40B 108.8
H40A C40 H40B 107.7
C40 C41 C42 112.5(3)
C40 C41 H41A 109.1
C42 C41 H41A 109.1
C40 C41 H41B 109.1
C42 C41 H41B 109.1
H41A C41 H41B 107.8
C41 C42 H42A 109.5
C41 C42 H42B 109.5
H42A C42 H42B 109.5
C41 C42 H42C 109.5
H42A C42 H42C 109.5
H42B C42 H42C 109.5
C17 B1 C1 107.0(3)
C17 B1 C9 110.3(3)
C1 B1 C9 110.6(3)
C17 B1 C25 109.9(2)
C1 B1 C25 110.6(3)
C9 B1 C25 108.5(3)
C34 N1 C35 108.3(4)
C34 N1 C33 126.1(4)
C35 N1 C33 125.6(4)
C34 N2 C36 107.8(3)
C34 N2 C37 126.2(3)
C36 N2 C37 126.0(3)

loop_
_geom_bond_atom_site_label_1
_geom_bond_atom_site_label_2
_geom_bond_distance
C1 C6 1.402(4)
C1 C2 1.408(4)
C1 B1 1.639(5)
C2 C3 1.386(4)
C2 H2 0.9500
C3 C4 1.382(4)
C3 C7 1.488(5)
C4 C5 1.385(4)
C4 H4 0.9500
C5 C6 1.380(4)
C5 C8 1.493(4)
C6 H6 0.9500
C7 F1 1.327(4)
C7 F3 1.342(4)
C7 F2 1.351(4)
C8 F5 1.320(4)
C8 F4 1.329(4)
C8 F6 1.339(4)
C9 C10 1.394(4)
C9 C14 1.405(4)
C9 B1 1.645(5)
C10 C11 1.394(4)
C10 H10 0.9500
C11 C12 1.383(4)
C11 C15 1.483(5)
C12 C13 1.385(4)
C12 H12 0.9500
C13 C14 1.384(4)
C13 C16 1.492(4)
C14 H14 0.9500
C15 F9 1.323(4)
C15 F8 1.326(4)
C15 F7 1.347(4)
C16 F11 1.320(4)
C16 F12 1.325(4)
C16 F10 1.333(4)
C17 C18 1.392(4)
C17 C22 1.402(4)
C17 B1 1.638(5)
C18 C19 1.391(4)
C18 H18 0.9500
C19 C20 1.389(5)
C19 C23 1.483(4)
C20 C21 1.380(4)
C20 H20 0.9500
C21 C22 1.388(5)
C21 C24 1.482(5)
C22 H22 0.9500
C23 F14 1.329(4)
C23 F13 1.330(4)
C23 F15 1.334(4)
C24 F17 1.326(4)
C24 F16 1.337(4)
C24 F18 1.346(4)
C25 C30 1.398(4)
C25 C26 1.407(4)
C25 B1 1.648(5)
C26 C27 1.389(4)
C26 H26 0.9500
C27 C28 1.381(4)
C27 C31 1.492(4)
C28 C29 1.391(4)
C28 H28 0.9500
C29 C30 1.387(4)
C29 C32 1.496(5)
C30 H30 0.9500
C31 F20 1.337(4)
C31 F19 1.339(4)
C31 F21 1.341(4)
C32 F22 1.319(4)
C32 F23 1.339(4)
C32 F24 1.339(4)
C33 N1 1.467(6)
C33 H33A 0.9800
C33 H33B 0.9800
C33 H33C 0.9800
C34 N2 1.324(5)
C34 N1 1.325(5)
C34 H34 0.9500
C35 C36 1.332(6)
C35 N1 1.368(6)
C35 H35 0.9500
C36 N2 1.369(5)
C36 H36 0.9500
C37 N2 1.468(4)
C37 C38 1.512(5)
C37 H37A 0.9900
C37 H37B 0.9900
C38 C39 1.523(5)
C38 H38A 0.9900
C38 H38B 0.9900
C39 C40 1.514(5)
C39 H39A 0.9900
C39 H39B 0.9900
C40 C41 1.515(5)
C40 H40A 0.9900
C40 H40B 0.9900
C41 C42 1.523(5)
C41 H41A 0.9900
C41 H41B 0.9900
C42 H42A 0.9800
C42 H42B 0.9800
C42 H42C 0.9800

loop_
_geom_torsion_atom_site_label_1
_geom_torsion_atom_site_label_2
_geom_torsion_atom_site_label_3
_geom_torsion_atom_site_label_4
_geom_torsion
C6 C1 C2 C3 -1.2(5)
B1 C1 C2 C3 -174.5(3)
C1 C2 C3 C4 -0.4(5)
C1 C2 C3 C7 179.4(3)
C2 C3 C4 C5 0.9(5)
C7 C3 C4 C5 -178.9(3)
C3 C4 C5 C6 0.2(5)
C3 C4 C5 C8 180.0(3)
C4 C5 C6 C1 -2.0(5)
C8 C5 C6 C1 178.3(3)
C2 C1 C6 C5 2.4(5)
B1 C1 C6 C5 175.7(3)
C4 C3 C7 F1 -173.1(3)
C2 C3 C7 F1 7.1(5)
C4 C3 C7 F3 64.9(4)
C2 C3 C7 F3 -114.9(3)
C4 C3 C7 F2 -52.2(4)
C2 C3 C7 F2 128.0(3)
C6 C5 C8 F5 -39.7(4)
C4 C5 C8 F5 140.5(3)
C6 C5 C8 F4 -161.5(3)
C4 C5 C8 F4 18.7(5)
C6 C5 C8 F6 79.9(4)
C4 C5 C8 F6 -99.8(4)
C14 C9 C10 C11 1.0(4)
B1 C9 C10 C11 -177.1(3)
C9 C10 C11 C12 -3.3(5)
C9 C10 C11 C15 179.4(3)
C10 C11 C12 C13 2.7(5)
C15 C11 C12 C13 -180.0(3)
C11 C12 C13 C14 0.0(5)
C11 C12 C13 C16 -174.8(3)
C12 C13 C14 C9 -2.4(5)
C16 C13 C14 C9 172.3(3)
C10 C9 C14 C13 1.8(4)
B1 C9 C14 C13 179.9(3)
C12 C11 C15 F9 27.7(4)
C10 C11 C15 F9 -155.0(3)
C12 C11 C15 F8 -92.8(4)
C10 C11 C15 F8 84.6(4)
C12 C11 C15 F7 148.1(3)
C10 C11 C15 F7 -34.6(4)
C14 C13 C16 F11 -100.1(4)
C12 C13 C16 F11 74.7(4)
C14 C13 C16 F12 20.3(4)
C12 C13 C16 F12 -164.8(3)
C14 C13 C16 F10 141.0(3)
C12 C13 C16 F10 -44.2(4)
C22 C17 C18 C19 0.3(5)
B1 C17 C18 C19 176.8(3)
C17 C18 C19 C20 -1.1(5)
C17 C18 C19 C23 -179.8(3)
C18 C19 C20 C21 0.8(5)
C23 C19 C20 C21 179.4(3)
C19 C20 C21 C22 0.2(5)
C19 C20 C21 C24 -178.5(3)
C20 C21 C22 C17 -1.1(5)
C24 C21 C22 C17 177.7(3)
C18 C17 C22 C21 0.8(5)
B1 C17 C22 C21 -175.7(3)
C20 C19 C23 F14 -119.9(3)
C18 C19 C23 F14 58.7(4)
C20 C19 C23 F13 119.3(4)
C18 C19 C23 F13 -62.1(4)
C20 C19 C23 F15 0.6(4)
C18 C19 C23 F15 179.2(3)
C20 C21 C24 F17 -113.1(4)
C22 C21 C24 F17 68.1(4)
C20 C21 C24 F16 7.9(5)
C22 C21 C24 F16 -170.9(3)
C20 C21 C24 F18 127.1(3)
C22 C21 C24 F18 -51.7(4)
C30 C25 C26 C27 2.2(5)
B1 C25 C26 C27 -176.9(3)
C25 C26 C27 C28 -1.8(5)
C25 C26 C27 C31 176.7(3)
C26 C27 C28 C29 0.2(5)
C31 C27 C28 C29 -178.3(3)
C27 C28 C29 C30 0.9(5)
C27 C28 C29 C32 -179.8(3)
C28 C29 C30 C25 -0.4(5)
C32 C29 C30 C25 -179.8(3)
C26 C25 C30 C29 -1.1(4)
B1 C25 C30 C29 178.0(3)
C28 C27 C31 F20 -145.5(3)
C26 C27 C31 F20 35.9(4)
C28 C27 C31 F19 95.3(4)
C26 C27 C31 F19 -83.3(4)
C28 C27 C31 F21 -25.0(5)
C26 C27 C31 F21 156.4(3)
C30 C29 C32 F22 -14.8(4)
C28 C29 C32 F22 165.9(3)
C30 C29 C32 F23 105.3(3)
C28 C29 C32 F23 -74.1(4)
C30 C29 C32 F24 -136.6(3)
C28 C29 C32 F24 44.1(4)
N1 C35 C36 N2 -0.9(4)
N2 C37 C38 C39 175.1(3)
C37 C38 C39 C40 177.1(3)
C38 C39 C40 C41 178.7(3)
C39 C40 C41 C42 178.9(3)
C18 C17 B1 C1 20.4(4)
C22 C17 B1 C1 -163.4(3)
C18 C17 B1 C9 -100.0(3)
C22 C17 B1 C9 76.3(4)
C18 C17 B1 C25 140.5(3)
C22 C17 B1 C25 -43.3(4)
C6 C1 B1 C17 -91.6(3)
C2 C1 B1 C17 81.2(4)
C6 C1 B1 C9 28.5(4)
C2 C1 B1 C9 -158.7(3)
C6 C1 B1 C25 148.7(3)
C2 C1 B1 C25 -38.5(4)
C10 C9 B1 C17 -26.8(4)
C14 C9 B1 C17 155.3(3)
C10 C9 B1 C1 -144.9(3)
C14 C9 B1 C1 37.1(4)
C10 C9 B1 C25 93.7(3)
C14 C9 B1 C25 -84.3(3)
C30 C25 B1 C17 140.6(3)
C26 C25 B1 C17 -40.4(4)
C30 C25 B1 C1 -101.5(3)
C26 C25 B1 C1 77.5(4)
C30 C25 B1 C9 19.9(4)
C26 C25 B1 C9 -161.1(3)
N2 C34 N1 C35 0.0(5)
N2 C34 N1 C33 179.6(4)
C36 C35 N1 C34 0.5(5)
C36 C35 N1 C33 -179.0(4)
N1 C34 N2 C36 -0.6(5)
N1 C34 N2 C37 178.8(3)
C35 C36 N2 C34 0.9(4)
C35 C36 N2 C37 -178.5(3)
C38 C37 N2 C34 105.6(4)
C38 C37 N2 C36 -75.1(5)
